data_2232544
loop_
_publ_author_name
'Khalaj, Mehdi'
'Dehghanpour, Saeed'
'Salehzadeh, Sadegh'
'Mahmoudi, Ali'

_publ_section_title
;
 Dichlorido{2-[(3,4-dimethylphenyl)iminomethyl]pyridine-\k^2^<i>N</i>,<i>N</i>'}copper(II)
;
_journal_coeditor_code ZS2154
_journal_issue 11
_journal_name_full 'Acta Crystallographica Section E'
_journal_page_first m1624
_journal_paper_doi 10.1107/S160053681104390X
_journal_volume 67
_journal_year 2011
_chemical_formula_iupac '[Cu Cl2 (C14 H14 N2)]'
_chemical_formula_moiety 'C14 H14 Cl2 Cu N2'
_chemical_formula_sum 'C14 H14 Cl2 Cu N2'
_chemical_formula_weight 344.71
_chemical_name_systematic
;
Dichlorido{2-[(3,4-dimethylphenyl)iminomethyl]pyridine-
\k^2^<i>N</i>,<i>N</i>'}copper(II)
;
_space_group_IT_number 2
_symmetry_cell_setting triclinic
_symmetry_space_group_name_Hall '-P 1'
_symmetry_space_group_name_H-M 'P -1'
_atom_sites_solution_hydrogens geom
_atom_sites_solution_primary direct
_atom_sites_solution_secondary difmap
_audit_creation_method SHELXL-97
_cell_angle_alpha 67.236(2)
_cell_angle_beta 88.513(2)
_cell_angle_gamma 81.336(2)
_cell_formula_units_Z 2
_cell_length_a 8.1171(4)
_cell_length_b 9.5784(4)
_cell_length_c 10.0609(5)
_cell_measurement_reflns_used 6451
_cell_measurement_temperature 150.0(10)
_cell_measurement_theta_max 27.4
_cell_measurement_theta_min 3.2
_cell_volume 712.61(6)
_computing_cell_refinement 'DENZO-SMN (Otwinowski & Minor, 1997)'
_computing_data_collection 'COLLECT (Nonius, 2002)'
_computing_data_reduction 'DENZO-SMN (Otwinowski & Minor, 1997)'
_computing_molecular_graphics 'PLATON (Spek, 2009)'
_computing_publication_material 'SHELXTL (Sheldrick, 2008)'
_computing_structure_refinement 'SHELXL (Sheldrick, 2008)'
_computing_structure_solution 'SIR92 (Altomare <i>et al.</i>, 1994)'
_diffrn_ambient_temperature 150.0(10)
_diffrn_detector_area_resol_mean 9
_diffrn_measured_fraction_theta_full 0.994
_diffrn_measured_fraction_theta_max 0.981
_diffrn_measurement_device_type 'Nonius KappaCCD'
_diffrn_measurement_method '\f scans and \w scans with \k offsets'
_diffrn_radiation_monochromator graphite
_diffrn_radiation_source 'fine-focus sealed tube'
_diffrn_radiation_type MoK\a
_diffrn_radiation_wavelength 0.71073
_diffrn_reflns_av_R_equivalents 0.0389
_diffrn_reflns_av_sigmaI/netI 0.0654
_diffrn_reflns_limit_h_max 10
_diffrn_reflns_limit_h_min -10
_diffrn_reflns_limit_k_max 12
_diffrn_reflns_limit_k_min -11
_diffrn_reflns_limit_l_max 13
_diffrn_reflns_limit_l_min -12
_diffrn_reflns_number 6451
_diffrn_reflns_theta_full 25.24
_diffrn_reflns_theta_max 27.43
_diffrn_reflns_theta_min 3.18
_diffrn_standards_number 0
_exptl_absorpt_coefficient_mu 1.893
_exptl_absorpt_correction_T_max 0.830
_exptl_absorpt_correction_T_min 0.725
_exptl_absorpt_correction_type multi-scan
_exptl_absorpt_process_details
;
(SORTAV; Blessing, 1995)
;
_exptl_crystal_colour green
_exptl_crystal_density_diffrn 1.607
_exptl_crystal_density_method 'not measured'
_exptl_crystal_description block
_exptl_crystal_F_000 350
_exptl_crystal_size_max 0.18
_exptl_crystal_size_mid 0.16
_exptl_crystal_size_min 0.10
_refine_diff_density_max 0.832
_refine_diff_density_min -0.623
_refine_ls_extinction_method none
_refine_ls_goodness_of_fit_ref 1.069
_refine_ls_hydrogen_treatment constr
_refine_ls_matrix_type full
_refine_ls_number_parameters 174
_refine_ls_number_reflns 3189
_refine_ls_number_restraints 0
_refine_ls_restrained_S_all 1.069
_refine_ls_R_factor_all 0.0779
_refine_ls_R_factor_gt 0.0469
_refine_ls_shift/su_max 0.000
_refine_ls_shift/su_mean 0.000
_refine_ls_structure_factor_coef Fsqd
_refine_ls_weighting_details 'calc w=1/[\s^2^(Fo^2^)+(0.0585P)^2^+0.3240P] where P=(Fo^2^+2Fc^2^)/3'
_refine_ls_weighting_scheme calc
_refine_ls_wR_factor_gt 0.1078
_refine_ls_wR_factor_ref 0.1260
_reflns_number_gt 2256
_reflns_number_total 3189
_reflns_threshold_expression I>2\s(I)
_cod_data_source_file zs2154.cif
_cod_data_source_block I
_cod_database_code 2232544
_cod_database_fobs_code 2232544

loop_
_symmetry_equiv_pos_as_xyz
'x, y, z'
'-x, -y, -z'

loop_
_atom_site_type_symbol
_atom_site_label
_atom_site_fract_x
_atom_site_fract_y
_atom_site_fract_z
_atom_site_U_iso_or_equiv
_atom_site_adp_type
_atom_site_calc_flag
_atom_site_refinement_flags
_atom_site_occupancy
_atom_site_symmetry_multiplicity
Cu Cu1 0.78165(5) 0.20424(5) 0.33299(5) 0.02388(17) Uani d . 1 1
Cl Cl1 1.03716(11) 0.14201(11) 0.26876(12) 0.0344(3) Uani d . 1 1
Cl Cl2 0.82609(12) 0.35601(10) 0.44190(11) 0.0285(2) Uani d . 1 1
N N1 0.7024(4) 0.0099(3) 0.3557(3) 0.0214(7) Uani d . 1 1
N N2 0.5411(4) 0.2901(3) 0.2659(3) 0.0210(7) Uani d . 1 1
C C1 0.7928(5) -0.1295(4) 0.3991(4) 0.0246(8) Uani d . 1 1
H H1A 0.9088 -0.1414 0.4200 0.030 Uiso calc R 1 1
C C2 0.7211(5) -0.2577(4) 0.4146(4) 0.0268(9) Uani d . 1 1
H H2A 0.7879 -0.3557 0.4440 0.032 Uiso calc R 1 1
C C3 0.5523(5) -0.2417(4) 0.3868(4) 0.0276(9) Uani d . 1 1
H H3A 0.5013 -0.3282 0.3973 0.033 Uiso calc R 1 1
C C4 0.4583(5) -0.0967(4) 0.3432(4) 0.0242(8) Uani d . 1 1
H H4A 0.3416 -0.0824 0.3242 0.029 Uiso calc R 1 1
C C5 0.5375(4) 0.0264(4) 0.3280(4) 0.0199(7) Uani d . 1 1
C C6 0.4535(5) 0.1850(4) 0.2758(4) 0.0226(8) Uani d . 1 1
H H6A 0.3379 0.2099 0.2500 0.027 Uiso calc R 1 1
C C7 0.4663(5) 0.4479(4) 0.2081(4) 0.0221(8) Uani d . 1 1
C C8 0.5689(5) 0.5567(4) 0.1391(4) 0.0239(8) Uani d . 1 1
H H8A 0.6856 0.5271 0.1362 0.029 Uiso calc R 1 1
C C9 0.4977(5) 0.7090(4) 0.0747(4) 0.0267(8) Uani d . 1 1
H H9A 0.5672 0.7830 0.0249 0.032 Uiso calc R 1 1
C C10 0.3303(5) 0.7572(4) 0.0800(4) 0.0281(9) Uani d . 1 1
C C11 0.2260(5) 0.6473(4) 0.1520(4) 0.0250(8) Uani d . 1 1
C C12 0.2963(5) 0.4939(4) 0.2149(4) 0.0265(8) Uani d . 1 1
H H12A 0.2271 0.4191 0.2634 0.032 Uiso calc R 1 1
C C13 0.2548(5) 0.9237(4) 0.0073(4) 0.0321(9) Uani d . 1 1
H H13A 0.3406 0.9834 -0.0456 0.048 Uiso calc R 1 1
H H13B 0.2103 0.9620 0.0803 0.048 Uiso calc R 1 1
H H13C 0.1645 0.9337 -0.0601 0.048 Uiso calc R 1 1
C C14 0.0420(5) 0.6938(4) 0.1616(5) 0.0363(10) Uani d . 1 1
H H14A -0.0082 0.6034 0.2197 0.054 Uiso calc R 1 1
H H14B -0.0102 0.7396 0.0644 0.054 Uiso calc R 1 1
H H14C 0.0245 0.7687 0.2068 0.054 Uiso calc R 1 1

loop_
_atom_site_aniso_label
_atom_site_aniso_U_11
_atom_site_aniso_U_22
_atom_site_aniso_U_33
_atom_site_aniso_U_12
_atom_site_aniso_U_13
_atom_site_aniso_U_23
Cu1 0.0176(3) 0.0229(3) 0.0336(3) -0.00222(18) 0.0004(2) -0.0139(2)
Cl1 0.0182(5) 0.0407(6) 0.0514(7) -0.0050(4) 0.0058(4) -0.0255(5)
Cl2 0.0269(5) 0.0226(4) 0.0390(6) -0.0013(4) -0.0050(4) -0.0156(4)
N1 0.0205(16) 0.0209(15) 0.0232(17) -0.0002(12) -0.0008(13) -0.0100(13)
N2 0.0222(16) 0.0190(15) 0.0228(16) -0.0036(12) 0.0033(13) -0.0092(13)
C1 0.023(2) 0.0270(19) 0.023(2) 0.0004(15) 0.0001(16) -0.0107(17)
C2 0.033(2) 0.0204(18) 0.028(2) -0.0005(16) 0.0044(18) -0.0118(17)
C3 0.038(2) 0.0225(19) 0.027(2) -0.0094(17) 0.0055(18) -0.0130(17)
C4 0.024(2) 0.030(2) 0.023(2) -0.0081(16) 0.0011(16) -0.0129(17)
C5 0.0194(18) 0.0211(17) 0.0207(19) -0.0042(14) 0.0025(15) -0.0095(15)
C6 0.0180(18) 0.0235(18) 0.027(2) -0.0008(14) 0.0016(16) -0.0114(17)
C7 0.026(2) 0.0196(17) 0.0217(19) -0.0018(15) 0.0007(16) -0.0092(15)
C8 0.0213(19) 0.0262(19) 0.026(2) -0.0054(15) 0.0013(16) -0.0110(17)
C9 0.031(2) 0.0251(19) 0.023(2) -0.0063(16) -0.0010(17) -0.0079(17)
C10 0.040(2) 0.0171(17) 0.023(2) 0.0025(16) 0.0032(18) -0.0054(16)
C11 0.024(2) 0.027(2) 0.024(2) -0.0012(16) 0.0016(16) -0.0096(17)
C12 0.025(2) 0.0255(19) 0.027(2) -0.0038(16) 0.0050(17) -0.0090(17)
C13 0.043(3) 0.0233(19) 0.029(2) -0.0015(17) -0.0030(19) -0.0103(18)
C14 0.030(2) 0.029(2) 0.039(3) 0.0047(17) 0.0020(19) -0.0039(19)

loop_
_atom_type_symbol
_atom_type_description
_atom_type_scat_dispersion_real
_atom_type_scat_dispersion_imag
_atom_type_scat_source
C C 0.0033 0.0016 'International Tables Vol C Tables 4.2.6.8 and 6.1.1.4'
H H 0.0000 0.0000 'International Tables Vol C Tables 4.2.6.8 and 6.1.1.4'
Cl Cl 0.1484 0.1585 'International Tables Vol C Tables 4.2.6.8 and 6.1.1.4'
N N 0.0061 0.0033 'International Tables Vol C Tables 4.2.6.8 and 6.1.1.4'
Cu Cu 0.3201 1.2651 'International Tables Vol C Tables 4.2.6.8 and 6.1.1.4'

loop_
_geom_angle_atom_site_label_1
_geom_angle_atom_site_label_2
_geom_angle_atom_site_label_3
_geom_angle
N1 Cu1 N2 81.49(11)
N1 Cu1 Cl2 145.38(9)
N2 Cu1 Cl2 99.33(8)
N1 Cu1 Cl1 95.98(9)
N2 Cu1 Cl1 145.95(9)
Cl2 Cu1 Cl1 101.41(4)
C1 N1 C5 119.2(3)
C1 N1 Cu1 127.1(3)
C5 N1 Cu1 113.6(2)
C6 N2 C7 120.0(3)
C6 N2 Cu1 112.6(2)
C7 N2 Cu1 127.4(2)
N1 C1 C2 121.5(3)
N1 C1 H1A 119.2
C2 C1 H1A 119.2
C3 C2 C1 119.6(3)
C3 C2 H2A 120.2
C1 C2 H2A 120.2
C2 C3 C4 118.8(3)
C2 C3 H3A 120.6
C4 C3 H3A 120.6
C5 C4 C3 118.8(3)
C5 C4 H4A 120.6
C3 C4 H4A 120.6
N1 C5 C4 122.1(3)
N1 C5 C6 114.1(3)
C4 C5 C6 123.7(3)
N2 C6 C5 118.0(3)
N2 C6 H6A 121.0
C5 C6 H6A 121.0
C8 C7 C12 119.9(3)
C8 C7 N2 117.6(3)
C12 C7 N2 122.5(3)
C9 C8 C7 118.7(3)
C9 C8 H8A 120.7
C7 C8 H8A 120.7
C10 C9 C8 122.5(3)
C10 C9 H9A 118.8
C8 C9 H9A 118.8
C9 C10 C11 119.0(3)
C9 C10 C13 121.6(3)
C11 C10 C13 119.4(3)
C12 C11 C10 118.8(3)
C12 C11 C14 120.0(3)
C10 C11 C14 121.2(3)
C11 C12 C7 121.1(3)
C11 C12 H12A 119.4
C7 C12 H12A 119.4
C10 C13 H13A 109.5
C10 C13 H13B 109.5
H13A C13 H13B 109.5
C10 C13 H13C 109.5
H13A C13 H13C 109.5
H13B C13 H13C 109.5
C11 C14 H14A 109.5
C11 C14 H14B 109.5
H14A C14 H14B 109.5
C11 C14 H14C 109.5
H14A C14 H14C 109.5
H14B C14 H14C 109.5

loop_
_geom_bond_atom_site_label_1
_geom_bond_atom_site_label_2
_geom_bond_distance
_geom_bond_publ_flag
Cu1 N1 1.988(3) y
Cu1 N2 2.025(3) y
Cu1 Cl2 2.2035(10) y
Cu1 Cl1 2.2204(10) y
N1 C1 1.335(4) ?
N1 C5 1.348(5) ?
N2 C6 1.290(4) ?
N2 C7 1.433(4) ?
C1 C2 1.391(5) ?
C1 H1A 0.9500 ?
C2 C3 1.379(5) ?
C2 H2A 0.9500 ?
C3 C4 1.390(5) ?
C3 H3A 0.9500 ?
C4 C5 1.383(5) ?
C4 H4A 0.9500 ?
C5 C6 1.462(5) ?
C6 H6A 0.9500 ?
C7 C8 1.391(5) ?
C7 C12 1.392(5) ?
C8 C9 1.384(5) ?
C8 H8A 0.9500 ?
C9 C10 1.374(5) ?
C9 H9A 0.9500 ?
C10 C11 1.413(5) ?
C10 C13 1.510(5) ?
C11 C12 1.390(5) ?
C11 C14 1.505(5) ?
C12 H12A 0.9500 ?
C13 H13A 0.9800 ?
C13 H13B 0.9800 ?
C13 H13C 0.9800 ?
C14 H14A 0.9800 ?
C14 H14B 0.9800 ?
C14 H14C 0.9800 ?
